data_4312874
loop_
_publ_author_name
'F. Benetollo'
'Gabriella Bombieri'
'L. Calabi'
'S. Aime'
'M. Botta'

_publ_contact_author
;
      Bombieri Gabriella
      Istituto Chimica Farmaceutica
      Viale Abruzzi 42
      20131 Milano
      Italy
;
_publ_contact_author_email gabriella.bombieri@unimi.it
_publ_contact_author_fax '++39 02 50317565'
_publ_contact_author_phone '++39 02 50317516'
_publ_section_title
;
 Structural Variations Across the Lanthanide Series of Macrocyclic DOTA
 Complexes: Insights into the Design of Contrast Agents for Magnetic
 Resonance Imaging
;
_journal_name_full 'Inorganic Chemistry'
_journal_page_first 148
_journal_page_last 157
_journal_paper_doi 10.1021/ic025790n
_journal_volume 42
_journal_year 2003
_chemical_formula_moiety Na[Ce(DOTA)(H~2~O)]^.^NaHCO3^.^7H~2~O
_chemical_formula_sum 'C17 H34 Ce N4 Na2 O19'
_chemical_formula_weight 784.58
_chemical_name_systematic
; 
 ? 
;
_space_group_IT_number 4
_symmetry_cell_setting monoclinic
_symmetry_space_group_name_Hall 'P 2yb'
_symmetry_space_group_name_H-M 'P 1 21 1'
_atom_sites_solution_hydrogens geom
_atom_sites_solution_primary direct
_atom_sites_solution_secondary difmap
_audit_creation_method SHELXL-97
_cell_angle_alpha 90.00
_cell_angle_beta 92.00(3)
_cell_angle_gamma 90.00
_cell_formula_units_Z 2
_cell_length_a 9.040(3)
_cell_length_b 9.024(2)
_cell_length_c 18.266(3)
_cell_measurement_temperature 293(2)
_cell_volume 1489.2(6)
_computing_structure_refinement 'SHELXL-97 (Sheldrick, 1997)'
_computing_structure_solution 'SHELXS-97 (Sheldrick, 1990)'
_diffrn_ambient_temperature 293(2)
_diffrn_measured_fraction_theta_full 0.961
_diffrn_measured_fraction_theta_max 0.961
_diffrn_radiation_monochromator graphite
_diffrn_radiation_source 'fine-focus sealed tube'
_diffrn_radiation_type MoK\a
_diffrn_radiation_wavelength 0.71073
_diffrn_reflns_av_R_equivalents 0.0602
_diffrn_reflns_av_sigmaI/netI 0.0340
_diffrn_reflns_limit_h_max 10
_diffrn_reflns_limit_h_min -10
_diffrn_reflns_limit_k_max 10
_diffrn_reflns_limit_k_min 0
_diffrn_reflns_limit_l_max 21
_diffrn_reflns_limit_l_min 0
_diffrn_reflns_number 2774
_diffrn_reflns_theta_full 25.00
_diffrn_reflns_theta_max 25.00
_diffrn_reflns_theta_min 3.12
_exptl_absorpt_coefficient_mu 1.631
_exptl_crystal_density_diffrn 1.643
_exptl_crystal_density_method 'not measured'
_exptl_crystal_F_000 792
_refine_diff_density_max 1.495
_refine_diff_density_min -1.117
_refine_diff_density_rms 0.224
_refine_ls_abs_structure_details 'Flack H D (1983), Acta Cryst. A39, 876-881'
_refine_ls_abs_structure_Flack 0.00(6)
_refine_ls_extinction_method none
_refine_ls_goodness_of_fit_ref 1.033
_refine_ls_hydrogen_treatment mixed
_refine_ls_matrix_type full
_refine_ls_number_parameters 388
_refine_ls_number_reflns 2685
_refine_ls_number_restraints 0
_refine_ls_restrained_S_all 1.033
_refine_ls_R_factor_all 0.0712
_refine_ls_R_factor_gt 0.0712
_refine_ls_shift/su_max 0.179
_refine_ls_shift/su_mean 0.020
_refine_ls_structure_factor_coef Fsqd
_refine_ls_weighting_details 'w=1/[\s^2^(Fo^2^)+(0.1379P)^2^+21.5559P] where P=(Fo^2^+2Fc^2^)/3'
_refine_ls_weighting_scheme calc
_refine_ls_wR_factor_gt 0.18511
_refine_ls_wR_factor_ref 0.1851
_reflns_number_gt 2685
_reflns_number_total 2685
_reflns_threshold_expression >2sigma(I)
_cod_data_source_file ic025790n_s1_1.cif
_cod_data_source_block cerio
_cod_depositor_comments
;
The following automatic conversions were performed:

'_refine_ls_weighting_scheme' value 'calc
w=1/[\s^2^(Fo^2^)+(0.1379P)^2^+21.5559P] where P=(Fo^2^+2Fc^2^)/3'
was changed to 'calc'. New tag '_refine_ls_weighting_details' was
created. The value of the new tag was set to
'w=1/[\s^2^(Fo^2^)+(0.1379P)^2^+21.5559P] where P=(Fo^2^+2Fc^2^)/3'.

Automatic conversion script
Id: cif_fix_values 3143 2015-03-26 13:38:13Z robertas 
;
_cod_database_code 4312874

loop_
_symmetry_equiv_pos_as_xyz
'x, y, z'
'-x, y+1/2, -z'

loop_
_atom_site_label
_atom_site_type_symbol
_atom_site_fract_x
_atom_site_fract_y
_atom_site_fract_z
_atom_site_U_iso_or_equiv
_atom_site_adp_type
_atom_site_occupancy
_atom_site_calc_flag
_atom_site_refinement_flags
_atom_site_disorder_assembly
_atom_site_disorder_group
Ce Ce 0.23160(8) 0.2480 0.25969(4) 0.0262(3) Uani 1 d . . .
Na1 Na 0.2495(7) 0.743(2) 0.4999(3) 0.0377(15) Uani 1 d . . .
Na2 Na 0.7357(7) 0.751(2) 0.3137(6) 0.067(2) Uani 1 d . . .
N1 N 0.396(2) 0.095(3) 0.1613(11) 0.034(6) Uani 1 d . . .
N4 N 0.379(3) 0.418(2) 0.1657(13) 0.033(5) Uani 1 d . . .
N7 N 0.054(2) 0.408(2) 0.1619(13) 0.027(5) Uani 1 d . . .
N10 N 0.071(3) 0.076(3) 0.1631(13) 0.049(7) Uani 1 d . . .
O1A O 0.6555(15) -0.0032(19) 0.3084(8) 0.047(4) Uani 1 d . . .
O1B O 0.4834(13) 0.1725(15) 0.3017(7) 0.030(3) Uani 1 d . . .
O4A O 0.4844(14) 0.6688(16) 0.3073(8) 0.040(3) Uani 1 d . . .
O4B O 0.3070(13) 0.4968(14) 0.3018(8) 0.038(3) Uani 1 d . . .
O7A O -0.1846(16) 0.4991(17) 0.3085(9) 0.046(4) Uani 1 d . . .
O10B O 0.1595(14) 0.0023(16) 0.3016(7) 0.036(3) Uani 1 d . . .
O10A O -0.0183(14) -0.1693(17) 0.3088(8) 0.044(3) Uani 1 d . . .
O7B O -0.0142(14) 0.3262(17) 0.2990(8) 0.044(3) Uani 1 d . . .
OW1 O 0.240(2) 0.269(4) 0.4016(8) 0.080(7) Uani 1 d . . .
OW2 O 0.1172(16) 0.6218(18) 0.4030(8) 0.045(3) Uani 1 d . . .
OW3 O 0.3648(15) 0.8760(18) 0.4045(7) 0.045(3) Uani 1 d . . .
OW4 O 0.6130(15) 0.3721(17) 0.4033(7) 0.042(3) Uani 1 d . . .
OW5 O 0.8719(15) 0.1224(17) 0.4044(7) 0.042(3) Uani 1 d . . .
OW6 O 0.054(2) 0.944(3) 0.5013(12) 0.103(9) Uani 1 d . . .
OW7 O 0.446(2) 0.556(3) 0.4996(12) 0.093(8) Uani 1 d . . .
OW8 O 0.254(5) 0.257(11) 0.5562(17) 0.21(2) Uani 1 d . . .
C1 C 0.475(3) -0.015(3) 0.2130(16) 0.034(6) Uani 1 d . . .
H1A H 0.4036 -0.0879 0.2293 0.041 Uiso 1 calc R . .
H1B H 0.5497 -0.0677 0.1866 0.041 Uiso 1 calc R . .
C1A C 0.5454(17) 0.059(2) 0.2783(13) 0.038(5) Uani 1 d . . .
C2 C 0.513(2) 0.193(2) 0.1309(13) 0.038(5) Uani 1 d . . .
H2A H 0.5575 0.1438 0.0900 0.045 Uiso 1 calc R . .
H2B H 0.5896 0.2108 0.1683 0.045 Uiso 1 calc R . .
C3 C 0.444(2) 0.343(3) 0.1051(14) 0.049(6) Uani 1 d . . .
H3A H 0.5208 0.4049 0.0851 0.059 Uiso 1 calc R . .
H3B H 0.3695 0.3253 0.0667 0.059 Uiso 1 calc R . .
C4 C 0.493(3) 0.500(3) 0.2098(19) 0.046(8) Uani 1 d . . .
H4A H 0.5311 0.5820 0.1816 0.055 Uiso 1 calc R . .
H4B H 0.5748 0.4348 0.2232 0.055 Uiso 1 calc R . .
C4A C 0.422(2) 0.557(2) 0.2773(10) 0.035(4) Uani 1 d . . .
C5 C 0.270(3) 0.541(3) 0.1331(13) 0.054(7) Uani 1 d . . .
H5A H 0.2486 0.6123 0.1711 0.065 Uiso 1 calc R . .
H5B H 0.3184 0.5939 0.0942 0.065 Uiso 1 calc R . .
C6 C 0.128(2) 0.473(2) 0.1033(12) 0.038(4) Uani 1 d . . .
H6A H 0.0655 0.5489 0.0804 0.045 Uiso 1 calc R . .
H6B H 0.1487 0.3987 0.0668 0.045 Uiso 1 calc R . .
C7 C -0.020(3) 0.518(3) 0.2113(17) 0.042(8) Uani 1 d . . .
H7A H -0.1016 0.5656 0.1846 0.050 Uiso 1 calc R . .
H7B H 0.0500 0.5936 0.2270 0.050 Uiso 1 calc R . .
C7A C -0.0790(17) 0.438(2) 0.2788(11) 0.031(4) Uani 1 d . . .
C8 C -0.067(2) 0.301(3) 0.1287(11) 0.041(5) Uani 1 d . . .
H8A H -0.1399 0.2817 0.1655 0.050 Uiso 1 calc R . .
H8B H -0.1178 0.3494 0.0876 0.050 Uiso 1 calc R . .
C9 C -0.007(2) 0.154(3) 0.1031(12) 0.042(5) Uani 1 d . . .
H9A H -0.0874 0.0935 0.0837 0.050 Uiso 1 calc R . .
H9B H 0.0610 0.1718 0.0640 0.050 Uiso 1 calc R . .
C10 C -0.032(3) 0.003(3) 0.2067(16) 0.039(7) Uani 1 d . . .
H10A H -0.0794 -0.0755 0.1779 0.047 Uiso 1 calc R . .
H10B H -0.1079 0.0726 0.2200 0.047 Uiso 1 calc R . .
C10A C 0.0387(17) -0.066(2) 0.2779(9) 0.027(4) Uani 1 d . . .
C11 C 0.164(2) -0.041(2) 0.1295(13) 0.038(5) Uani 1 d . . .
H11A H 0.1782 -0.1217 0.1644 0.045 Uiso 1 calc R . .
H11B H 0.1110 -0.0811 0.0868 0.045 Uiso 1 calc R . .
C12 C 0.309(2) 0.012(3) 0.1077(13) 0.046(6) Uani 1 d . . .
H12A H 0.3673 -0.0727 0.0934 0.056 Uiso 1 calc R . .
H12B H 0.2944 0.0741 0.0647 0.056 Uiso 1 calc R . .
C13 C 0.726(3) 0.730(3) 0.0813(12) 0.041(5) Uani 1 d . . .
O13 O 0.725(2) 0.738(4) 0.1535(14) 0.099(9) Uani 1 d . . .
O11 O 0.819(4) 0.713(5) 0.0554(13) 0.15(2) Uani 1 d . . .
O12 O 0.654(6) 0.673(6) 0.0649(15) 0.26(4) Uani 1 d . . .

loop_
_atom_site_aniso_label
_atom_site_aniso_U_11
_atom_site_aniso_U_22
_atom_site_aniso_U_33
_atom_site_aniso_U_23
_atom_site_aniso_U_13
_atom_site_aniso_U_12
Ce 0.0238(4) 0.0247(4) 0.0305(5) -0.0002(7) 0.0053(3) 0.0016(7)
Na1 0.038(3) 0.039(4) 0.037(3) -0.005(6) 0.004(2) -0.003(5)
Na2 0.026(3) 0.030(3) 0.145(8) 0.004(12) 0.013(4) -0.009(7)
N1 0.025(9) 0.066(16) 0.012(9) 0.004(9) 0.005(7) 0.025(10)
N4 0.044(11) 0.013(8) 0.042(13) -0.001(8) 0.015(9) 0.012(8)
N7 0.023(9) 0.020(8) 0.038(12) 0.007(8) 0.003(7) 0.005(7)
N10 0.048(14) 0.078(18) 0.020(11) 0.003(12) -0.006(9) -0.034(13)
O1A 0.034(7) 0.059(10) 0.046(8) 0.003(7) -0.004(6) 0.003(7)
O1B 0.026(6) 0.028(6) 0.035(7) 0.007(5) -0.004(5) 0.008(5)
O4A 0.025(6) 0.034(7) 0.061(9) 0.000(7) 0.006(6) -0.007(6)
O4B 0.025(6) 0.023(6) 0.066(9) -0.001(6) 0.017(6) -0.004(5)
O7A 0.041(8) 0.038(8) 0.062(9) 0.004(7) 0.023(7) 0.013(6)
O10B 0.032(6) 0.041(8) 0.036(7) 0.004(6) 0.001(5) -0.010(6)
O10A 0.032(7) 0.040(8) 0.060(9) 0.019(7) 0.008(6) -0.016(6)
O7B 0.026(6) 0.049(8) 0.059(9) 0.005(7) 0.028(6) 0.013(6)
OW1 0.134(15) 0.072(17) 0.036(7) 0.007(12) 0.002(8) -0.019(16)
OW2 0.046(8) 0.050(9) 0.040(7) 0.005(7) 0.003(6) 0.004(7)
OW3 0.045(7) 0.055(9) 0.034(7) 0.004(7) 0.013(6) 0.005(7)
OW4 0.046(7) 0.046(8) 0.036(7) 0.009(6) 0.011(6) 0.004(7)
OW5 0.048(8) 0.043(8) 0.035(7) -0.007(6) 0.017(6) -0.003(7)
OW6 0.095(15) 0.14(2) 0.074(13) -0.028(14) -0.026(12) 0.079(17)
OW7 0.097(16) 0.097(17) 0.084(14) 0.015(13) 0.012(12) 0.069(15)
OW8 0.25(4) 0.27(6) 0.10(2) -0.04(6) -0.01(2) -0.01(8)
C1 0.025(11) 0.031(12) 0.046(14) 0.009(11) -0.013(10) 0.013(9)
C1A 0.010(7) 0.022(9) 0.081(15) 0.004(9) 0.018(8) 0.004(7)
C2 0.020(9) 0.034(10) 0.061(13) 0.000(9) 0.031(9) -0.003(7)
C3 0.033(11) 0.051(14) 0.065(15) 0.002(12) 0.029(10) -0.009(10)
C4 0.040(13) 0.036(13) 0.065(19) 0.005(12) 0.039(13) 0.006(11)
C4A 0.033(9) 0.039(11) 0.032(9) -0.005(8) 0.000(7) 0.009(9)
C5 0.065(17) 0.065(17) 0.034(13) 0.025(11) 0.022(11) 0.018(14)
C6 0.045(11) 0.023(10) 0.046(12) 0.009(9) 0.008(9) -0.005(9)
C7 0.041(14) 0.037(13) 0.050(17) 0.001(11) 0.025(12) 0.037(11)
C7A 0.013(7) 0.026(9) 0.056(11) 0.010(8) 0.006(7) -0.006(7)
C8 0.027(9) 0.064(16) 0.032(9) 0.008(9) -0.007(7) -0.002(9)
C9 0.042(11) 0.043(13) 0.041(11) -0.003(9) -0.008(9) -0.004(10)
C10 0.050(14) 0.039(13) 0.027(12) -0.003(10) -0.011(10) 0.028(11)
C10A 0.020(7) 0.040(10) 0.023(8) -0.006(7) -0.006(6) 0.012(8)
C11 0.025(9) 0.023(9) 0.066(14) -0.019(10) 0.010(9) 0.003(8)
C12 0.028(10) 0.072(17) 0.039(12) -0.040(12) 0.002(8) 0.022(11)
C13 0.059(11) 0.021(14) 0.044(10) 0.003(10) 0.001(9) -0.011(12)
O13 0.080(11) 0.066(16) 0.15(2) 0.06(2) 0.032(12) -0.006(16)
O11 0.16(2) 0.23(6) 0.063(13) -0.01(2) 0.007(15) 0.14(4)
O12 0.37(6) 0.36(8) 0.047(14) 0.01(2) 0.02(2) -0.29(6)

loop_
_atom_type_symbol
_atom_type_description
_atom_type_scat_dispersion_real
_atom_type_scat_dispersion_imag
_atom_type_scat_source
C C 0.0033 0.0016 'International Tables Vol C Tables 4.2.6.8 and 6.1.1.4'
H H 0.0000 0.0000 'International Tables Vol C Tables 4.2.6.8 and 6.1.1.4'
N N 0.0061 0.0033 'International Tables Vol C Tables 4.2.6.8 and 6.1.1.4'
O O 0.0106 0.0060 'International Tables Vol C Tables 4.2.6.8 and 6.1.1.4'
Na Na 0.0362 0.0249 'International Tables Vol C Tables 4.2.6.8 and 6.1.1.4'
Ce Ce -0.2486 2.6331 'International Tables Vol C Tables 4.2.6.8 and 6.1.1.4'

loop_
_geom_angle_atom_site_label_1
_geom_angle_atom_site_label_2
_geom_angle_atom_site_label_3
_geom_angle
_geom_angle_site_symmetry_1
_geom_angle_site_symmetry_3
_geom_angle_publ_flag
O10B Ce O4B 143.5(5) . . ?
O10B Ce O7B 85.1(5) . . ?
O4B Ce O7B 83.7(5) . . ?
O10B Ce O1B 84.6(4) . . ?
O4B Ce O1B 85.0(4) . . ?
O7B Ce O1B 145.0(5) . . ?
O10B Ce OW1 75.7(8) . . ?
O4B Ce OW1 67.9(8) . . ?
O7B Ce OW1 71.6(6) . . ?
O1B Ce OW1 73.4(6) . . ?
O10B Ce N4 149.6(5) . . ?
O4B Ce N4 62.7(6) . . ?
O7B Ce N4 119.6(6) . . ?
O1B Ce N4 83.4(6) . . ?
OW1 Ce N4 126.6(8) . . ?
O10B Ce N10 62.9(7) . . ?
O4B Ce N10 148.9(7) . . ?
O7B Ce N10 83.4(7) . . ?
O1B Ce N10 120.5(7) . . ?
OW1 Ce N10 133.1(8) . . ?
N4 Ce N10 100.2(7) . . ?
O10B Ce N1 84.6(6) . . ?
O4B Ce N1 120.9(6) . . ?
O7B Ce N1 148.1(6) . . ?
O1B Ce N1 63.4(5) . . ?
OW1 Ce N1 133.8(7) . . ?
N4 Ce N1 65.0(5) . . ?
N10 Ce N1 65.1(8) . . ?
O10B Ce N7 121.5(5) . . ?
O4B Ce N7 82.7(6) . . ?
O7B Ce N7 62.0(6) . . ?
O1B Ce N7 148.3(5) . . ?
OW1 Ce N7 127.1(8) . . ?
N4 Ce N7 65.0(7) . . ?
N10 Ce N7 66.2(5) . . ?
N1 Ce N7 98.8(6) . . ?
OW5 Na1 OW2 96.0(7) 2_656 . ?
OW5 Na1 OW3 177.1(9) 2_656 . ?
OW2 Na1 OW3 84.8(5) . . ?
OW5 Na1 OW4 85.5(5) 2_656 2_656 ?
OW2 Na1 OW4 178.5(8) . 2_656 ?
OW3 Na1 OW4 93.8(7) . 2_656 ?
OW5 Na1 OW7 92.2(9) 2_656 . ?
OW2 Na1 OW7 91.5(9) . . ?
OW3 Na1 OW7 90.6(7) . . ?
OW4 Na1 OW7 88.8(8) 2_656 . ?
OW5 Na1 OW6 88.8(8) 2_656 . ?
OW2 Na1 OW6 90.2(7) . . ?
OW3 Na1 OW6 88.4(9) . . ?
OW4 Na1 OW6 89.5(8) 2_656 . ?
OW7 Na1 OW6 177.9(12) . . ?
O1A Na2 O10A 90.1(8) 1_565 1_665 ?
O1A Na2 OW8 91(2) 1_565 2_656 ?
O10A Na2 OW8 91.6(13) 1_665 2_656 ?
O1A Na2 O4A 90.0(6) 1_565 . ?
O10A Na2 O4A 175.0(7) 1_665 . ?
OW8 Na2 O4A 93.5(13) 2_656 . ?
O1A Na2 O7A 175.3(8) 1_565 1_655 ?
O10A Na2 O7A 90.1(7) 1_665 1_655 ?
OW8 Na2 O7A 93(2) 2_656 1_655 ?
O4A Na2 O7A 89.4(8) . 1_655 ?
O1A Na2 O13 89.8(8) 1_565 . ?
O10A Na2 O13 88.4(6) 1_665 . ?
OW8 Na2 O13 179(2) 2_656 . ?
O4A Na2 O13 86.6(6) . . ?
O7A Na2 O13 85.5(8) 1_655 . ?
C12 N1 C2 115(2) . . ?
C12 N1 C1 108(2) . . ?
C2 N1 C1 106.9(18) . . ?
C12 N1 Ce 114.5(12) . . ?
C2 N1 Ce 110.6(14) . . ?
C1 N1 Ce 100.0(14) . . ?
C3 N4 C4 111(2) . . ?
C3 N4 C5 108(2) . . ?
C4 N4 C5 105(2) . . ?
C3 N4 Ce 116.5(14) . . ?
C4 N4 Ce 106.8(17) . . ?
C5 N4 Ce 109.2(14) . . ?
C6 N7 C7 114.3(19) . . ?
C6 N7 C8 108(2) . . ?
C7 N7 C8 108(2) . . ?
C6 N7 Ce 115.6(14) . . ?
C7 N7 Ce 102.5(16) . . ?
C8 N7 Ce 108.0(12) . . ?
C10 N10 C9 110(2) . . ?
C10 N10 C11 107(2) . . ?
C9 N10 C11 107(2) . . ?
C10 N10 Ce 104.4(17) . . ?
C9 N10 Ce 116.0(18) . . ?
C11 N10 Ce 111.9(15) . . ?
C1A O1A Na2 133.2(14) . 1_545 ?
C1A O1B Ce 122.6(12) . . ?
C4A O4A Na2 132.5(13) . . ?
C4A O4B Ce 120.1(12) . . ?
C7A O7A Na2 132.8(12) . 1_455 ?
C10A O10B Ce 123.5(11) . . ?
C10A O10A Na2 132.2(13) . 1_445 ?
C7A O7B Ce 125.4(12) . . ?
C1A C1 N1 112(2) . . ?
C1A C1 H1A 109.0 . . ?
N1 C1 H1A 109.1 . . ?
C1A C1 H1B 109.3 . . ?
N1 C1 H1B 109.3 . . ?
H1A C1 H1B 107.9 . . ?
O1B C1A O1A 125(2) . . ?
O1B C1A C1 117.2(17) . . ?
O1A C1A C1 117.4(18) . . ?
N1 C2 C3 110.2(15) . . ?
N1 C2 H2A 109.6 . . ?
C3 C2 H2A 109.5 . . ?
N1 C2 H2B 109.7 . . ?
C3 C2 H2B 109.7 . . ?
H2A C2 H2B 108.1 . . ?
N4 C3 C2 110(2) . . ?
N4 C3 H3A 109.6 . . ?
C2 C3 H3A 109.6 . . ?
N4 C3 H3B 109.6 . . ?
C2 C3 H3B 109.6 . . ?
H3A C3 H3B 108.1 . . ?
N4 C4 C4A 108(2) . . ?
N4 C4 H4A 110.2 . . ?
C4A C4 H4A 110.2 . . ?
N4 C4 H4B 110.1 . . ?
C4A C4 H4B 110.1 . . ?
H4A C4 H4B 108.5 . . ?
O4A C4A O4B 123.0(17) . . ?
O4A C4A C4 115(2) . . ?
O4B C4A C4 121.5(19) . . ?
C6 C5 N4 111(2) . . ?
C6 C5 H5A 109.4 . . ?
N4 C5 H5A 109.4 . . ?
C6 C5 H5B 109.4 . . ?
N4 C5 H5B 109.5 . . ?
H5A C5 H5B 108.0 . . ?
N7 C6 C5 108.3(19) . . ?
N7 C6 H6A 110.0 . . ?
C5 C6 H6A 110.0 . . ?
N7 C6 H6B 110.0 . . ?
C5 C6 H6B 110.0 . . ?
H6A C6 H6B 108.4 . . ?
N7 C7 C7A 110.1(19) . . ?
N7 C7 H7A 109.7 . . ?
C7A C7 H7A 109.6 . . ?
N7 C7 H7B 109.7 . . ?
C7A C7 H7B 109.6 . . ?
H7A C7 H7B 108.2 . . ?
O7B C7A O7A 127.3(18) . . ?
O7B C7A C7 117.1(16) . . ?
O7A C7A C7 115.4(16) . . ?
C9 C8 N7 113.7(16) . . ?
C9 C8 H8A 108.8 . . ?
N7 C8 H8A 108.8 . . ?
C9 C8 H8B 108.8 . . ?
N7 C8 H8B 108.8 . . ?
H8A C8 H8B 107.7 . . ?
N10 C9 C8 111(2) . . ?
N10 C9 H9A 109.4 . . ?
C8 C9 H9A 109.4 . . ?
N10 C9 H9B 109.4 . . ?
C8 C9 H9B 109.4 . . ?
H9A C9 H9B 108.0 . . ?
N10 C10 C10A 114(2) . . ?
N10 C10 H10A 108.7 . . ?
C10A C10 H10A 108.8 . . ?
N10 C10 H10B 108.9 . . ?
C10A C10 H10B 108.9 . . ?
H10A C10 H10B 107.7 . . ?
O10A C10A O10B 124.7(15) . . ?
O10A C10A C10 121.8(18) . . ?
O10B C10A C10 113.5(19) . . ?
C12 C11 N10 113.5(19) . . ?
C12 C11 H11A 108.9 . . ?
N10 C11 H11A 108.9 . . ?
C12 C11 H11B 108.9 . . ?
N10 C11 H11B 108.9 . . ?
H11A C11 H11B 107.7 . . ?
N1 C12 C11 117.1(19) . . ?
N1 C12 H12A 108.0 . . ?
C11 C12 H12A 108.0 . . ?
N1 C12 H12B 108.0 . . ?
C11 C12 H12B 108.1 . . ?
H12A C12 H12B 107.3 . . ?
O12 C13 O11 112(5) . . ?
O12 C13 O13 110(3) . . ?
O11 C13 O13 121(3) . . ?
C13 O13 Na2 177.6(19) . . ?
C13 O11 O12 32(2) . . ?
C13 O12 O11 37(3) . . ?

loop_
_geom_bond_atom_site_label_1
_geom_bond_atom_site_label_2
_geom_bond_distance
_geom_bond_site_symmetry_2
_geom_bond_publ_flag
Ce O10B 2.441(14) . ?
Ce O4B 2.463(13) . ?
Ce O7B 2.462(12) . ?
Ce O1B 2.473(11) . ?
Ce OW1 2.597(15) . ?
Ce N4 2.69(2) . ?
Ce N10 2.73(2) . ?
Ce N1 2.74(2) . ?
Ce N7 2.76(2) . ?
Na1 OW5 2.364(16) 2_656 ?
Na1 OW2 2.370(18) . ?
Na1 OW3 2.384(17) . ?
Na1 OW4 2.422(17) 2_656 ?
Na1 OW7 2.45(2) . ?
Na1 OW6 2.54(2) . ?
Na2 O1A 2.33(3) 1_565 ?
Na2 O10A 2.342(15) 1_665 ?
Na2 OW8 2.38(3) 2_656 ?
Na2 O4A 2.389(14) . ?
Na2 O7A 2.39(2) 1_655 ?
Na2 O13 2.93(3) . ?
N1 C12 1.44(3) . ?
N1 C2 1.50(3) . ?
N1 C1 1.53(3) . ?
N4 C3 1.44(3) . ?
N4 C4 1.49(4) . ?
N4 C5 1.58(3) . ?
N7 C6 1.41(3) . ?
N7 C7 1.51(3) . ?
N7 C8 1.57(3) . ?
N10 C10 1.41(4) . ?
N10 C9 1.46(3) . ?
N10 C11 1.50(4) . ?
O1A C1A 1.25(2) . ?
O1A Na2 2.33(3) 1_545 ?
O1B C1A 1.25(2) . ?
O4A C4A 1.27(2) . ?
O4B C4A 1.27(2) . ?
O7A C7A 1.25(2) . ?
O7A Na2 2.39(2) 1_455 ?
O10B C10A 1.31(2) . ?
O10A C10A 1.21(2) . ?
O10A Na2 2.342(15) 1_445 ?
O7B C7A 1.21(2) . ?
OW4 Na1 2.422(17) 2_646 ?
OW5 Na1 2.364(16) 2_646 ?
OW8 Na2 2.38(3) 2_646 ?
C1 C1A 1.49(4) . ?
C1 H1A 0.9700 . ?
C1 H1B 0.9700 . ?
C2 C3 1.56(3) . ?
C2 H2A 0.9700 . ?
C2 H2B 0.9700 . ?
C3 H3A 0.9700 . ?
C3 H3B 0.9700 . ?
C4 C4A 1.50(3) . ?
C4 H4A 0.9700 . ?
C4 H4B 0.9700 . ?
C5 C6 1.51(4) . ?
C5 H5A 0.9700 . ?
C5 H5B 0.9700 . ?
C6 H6A 0.9700 . ?
C6 H6B 0.9700 . ?
C7 C7A 1.54(3) . ?
C7 H7A 0.9700 . ?
C7 H7B 0.9700 . ?
C8 C9 1.51(3) . ?
C8 H8A 0.9700 . ?
C8 H8B 0.9700 . ?
C9 H9A 0.9700 . ?
C9 H9B 0.9700 . ?
C10 C10A 1.56(3) . ?
C10 H10A 0.9700 . ?
C10 H10B 0.9700 . ?
C11 C12 1.47(3) . ?
C11 H11A 0.9700 . ?
C11 H11B 0.9700 . ?
C12 H12A 0.9700 . ?
C12 H12B 0.9700 . ?
C13 O12 0.88(4) . ?
C13 O11 0.99(3) . ?
C13 O13 1.32(3) . ?
O11 O12 1.55(5) . ?

loop_
_geom_torsion_atom_site_label_1
_geom_torsion_atom_site_label_2
_geom_torsion_atom_site_label_3
_geom_torsion_atom_site_label_4
_geom_torsion
_geom_torsion_site_symmetry_1
_geom_torsion_site_symmetry_2
_geom_torsion_site_symmetry_3
_geom_torsion_site_symmetry_4
_geom_torsion_publ_flag
O10B Ce N1 C12 66.3(18) . . . . ?
O4B Ce N1 C12 -141.5(17) . . . . ?
O7B Ce N1 C12 -5(3) . . . . ?
O1B Ce N1 C12 153(2) . . . . ?
OW1 Ce N1 C12 130.4(18) . . . . ?
N4 Ce N1 C12 -112(2) . . . . ?
N10 Ce N1 C12 3.8(18) . . . . ?
N7 Ce N1 C12 -54.7(19) . . . . ?
O10B Ce N1 C2 -161.4(15) . . . . ?
O4B Ce N1 C2 -9.2(16) . . . . ?
O7B Ce N1 C2 126.9(15) . . . . ?
O1B Ce N1 C2 -74.7(14) . . . . ?
OW1 Ce N1 C2 -97.2(17) . . . . ?
N4 Ce N1 C2 20.6(12) . . . . ?
N10 Ce N1 C2 136.1(16) . . . . ?
N7 Ce N1 C2 77.6(15) . . . . ?
O10B Ce N1 C1 -48.9(15) . . . . ?
O4B Ce N1 C1 103.2(15) . . . . ?
O7B Ce N1 C1 -120.6(15) . . . . ?
O1B Ce N1 C1 37.7(14) . . . . ?
OW1 Ce N1 C1 15(2) . . . . ?
N4 Ce N1 C1 133.0(18) . . . . ?
N10 Ce N1 C1 -111.5(16) . . . . ?
N7 Ce N1 C1 -170.0(15) . . . . ?
O10B Ce N4 C3 7(3) . . . . ?
O4B Ce N4 C3 162(2) . . . . ?
O7B Ce N4 C3 -133.7(17) . . . . ?
O1B Ce N4 C3 74.4(19) . . . . ?
OW1 Ce N4 C3 138.0(19) . . . . ?
N10 Ce N4 C3 -46(2) . . . . ?
N1 Ce N4 C3 10.7(15) . . . . ?
N7 Ce N4 C3 -103(2) . . . . ?
O10B Ce N4 C4 -117.1(16) . . . . ?
O4B Ce N4 C4 38.0(14) . . . . ?
O7B Ce N4 C4 102.2(16) . . . . ?
O1B Ce N4 C4 -49.7(15) . . . . ?
OW1 Ce N4 C4 13.9(19) . . . . ?
N10 Ce N4 C4 -169.6(16) . . . . ?
N1 Ce N4 C4 -113.4(18) . . . . ?
N7 Ce N4 C4 132.8(16) . . . . ?
O10B Ce N4 C5 129.4(15) . . . . ?
O4B Ce N4 C5 -75.4(16) . . . . ?
O7B Ce N4 C5 -11.2(19) . . . . ?
O1B Ce N4 C5 -163.1(16) . . . . ?
OW1 Ce N4 C5 -99.5(18) . . . . ?
N10 Ce N4 C5 77.0(17) . . . . ?
N1 Ce N4 C5 133(2) . . . . ?
N7 Ce N4 C5 19.4(16) . . . . ?
O10B Ce N7 C6 -133.6(15) . . . . ?
O4B Ce N7 C6 75.7(16) . . . . ?
O7B Ce N7 C6 162.4(19) . . . . ?
O1B Ce N7 C6 8(2) . . . . ?
OW1 Ce N7 C6 130.7(17) . . . . ?
N4 Ce N7 C6 12.5(16) . . . . ?
N10 Ce N7 C6 -102.3(19) . . . . ?
N1 Ce N7 C6 -44.6(18) . . . . ?
O10B Ce N7 C7 101.4(15) . . . . ?
O4B Ce N7 C7 -49.3(15) . . . . ?
O7B Ce N7 C7 37.4(15) . . . . ?
O1B Ce N7 C7 -117.3(17) . . . . ?
OW1 Ce N7 C7 5.7(19) . . . . ?
N4 Ce N7 C7 -112.5(16) . . . . ?
N10 Ce N7 C7 132.7(19) . . . . ?
N1 Ce N7 C7 -169.6(16) . . . . ?
O10B Ce N7 C8 -12.8(16) . . . . ?
O4B Ce N7 C8 -163.5(14) . . . . ?
O7B Ce N7 C8 -76.8(14) . . . . ?
O1B Ce N7 C8 128.6(12) . . . . ?
OW1 Ce N7 C8 -108.5(15) . . . . ?
N4 Ce N7 C8 133.3(15) . . . . ?
N10 Ce N7 C8 18.6(11) . . . . ?
N1 Ce N7 C8 76.2(14) . . . . ?
O10B Ce N10 C10 38.1(16) . . . . ?
O4B Ce N10 C10 -116.0(17) . . . . ?
O7B Ce N10 C10 -49.8(18) . . . . ?
O1B Ce N10 C10 102.9(18) . . . . ?
OW1 Ce N10 C10 7(2) . . . . ?
N4 Ce N10 C10 -168.7(17) . . . . ?
N1 Ce N10 C10 135(2) . . . . ?
N7 Ce N10 C10 -112(2) . . . . ?
O10B Ce N10 C9 159(2) . . . . ?
O4B Ce N10 C9 5(3) . . . . ?
O7B Ce N10 C9 71.5(18) . . . . ?
O1B Ce N10 C9 -135.8(17) . . . . ?
OW1 Ce N10 C9 128.7(18) . . . . ?
N4 Ce N10 C9 -47.4(19) . . . . ?
N1 Ce N10 C9 -103.6(19) . . . . ?
N7 Ce N10 C9 9.3(15) . . . . ?
O10B Ce N10 C11 -77.2(18) . . . . ?
O4B Ce N10 C11 128.8(17) . . . . ?
O7B Ce N10 C11 -165.1(18) . . . . ?
O1B Ce N10 C11 -12.3(19) . . . . ?
OW1 Ce N10 C11 -107.9(18) . . . . ?
N4 Ce N10 C11 76.0(18) . . . . ?
N1 Ce N10 C11 19.8(16) . . . . ?
N7 Ce N10 C11 133(2) . . . . ?
O10B Ce O1B C1A 56.9(14) . . . . ?
O4B Ce O1B C1A -158.1(14) . . . . ?
O7B Ce O1B C1A 130.4(14) . . . . ?
OW1 Ce O1B C1A 133.5(16) . . . . ?
N4 Ce O1B C1A -95.1(15) . . . . ?
N10 Ce O1B C1A 2.9(16) . . . . ?
N1 Ce O1B C1A -29.7(14) . . . . ?
N7 Ce O1B C1A -90.7(17) . . . . ?
O1A Na2 O4A C4A 145.0(18) 1_565 . . . ?
O10A Na2 O4A C4A 54(13) 1_665 . . . ?
OW8 Na2 O4A C4A -124(3) 2_656 . . . ?
O7A Na2 O4A C4A -30.4(18) 1_655 . . . ?
O13 Na2 O4A C4A 55.2(19) . . . . ?
O10B Ce O4B C4A 129.5(14) . . . . ?
O7B Ce O4B C4A -157.5(14) . . . . ?
O1B Ce O4B C4A 55.7(14) . . . . ?
OW1 Ce O4B C4A 129.8(15) . . . . ?
N4 Ce O4B C4A -29.5(14) . . . . ?
N10 Ce O4B C4A -91.4(17) . . . . ?
N1 Ce O4B C4A 0.9(16) . . . . ?
N7 Ce O4B C4A -95.0(15) . . . . ?
O4B Ce O10B C10A 128.1(12) . . . . ?
O7B Ce O10B C10A 55.5(13) . . . . ?
O1B Ce O10B C10A -158.0(13) . . . . ?
OW1 Ce O10B C10A 127.8(14) . . . . ?
N4 Ce O10B C10A -90.9(18) . . . . ?
N10 Ce O10B C10A -29.6(14) . . . . ?
N1 Ce O10B C10A -94.3(13) . . . . ?
N7 Ce O10B C10A 2.8(15) . . . . ?
O10B Ce O7B C7A -160.3(17) . . . . ?
O4B Ce O7B C7A 54.5(17) . . . . ?
O1B Ce O7B C7A 126.3(16) . . . . ?
OW1 Ce O7B C7A 123.2(18) . . . . ?
N4 Ce O7B C7A 0.9(19) . . . . ?
N10 Ce O7B C7A -97.1(17) . . . . ?
N1 Ce O7B C7A -89(2) . . . . ?
N7 Ce O7B C7A -30.6(16) . . . . ?
C12 N1 C1 C1A -169.8(19) . . . . ?
C2 N1 C1 C1A 66(3) . . . . ?
Ce N1 C1 C1A -50(2) . . . . ?
Ce O1B C1A O1A -162.8(14) . . . . ?
Ce O1B C1A C1 12(2) . . . . ?
Na2 O1A C1A O1B 149.3(15) 1_545 . . . ?
Na2 O1A C1A C1 -25(3) 1_545 . . . ?
N1 C1 C1A O1B 32(3) . . . . ?
N1 C1 C1A O1A -153.2(19) . . . . ?
C12 N1 C2 C3 83(2) . . . . ?
C1 N1 C2 C3 -157(2) . . . . ?
Ce N1 C2 C3 -49(2) . . . . ?
C4 N4 C3 C2 82(2) . . . . ?
C5 N4 C3 C2 -162.8(18) . . . . ?
Ce N4 C3 C2 -40(2) . . . . ?
N1 C2 C3 N4 60(2) . . . . ?
C3 N4 C4 C4A -172(2) . . . . ?
C5 N4 C4 C4A 72(3) . . . . ?
Ce N4 C4 C4A -44(2) . . . . ?
Na2 O4A C4A O4B 150.4(15) . . . . ?
Na2 O4A C4A C4 -30(3) . . . . ?
Ce O4B C4A O4A -164.7(14) . . . . ?
Ce O4B C4A C4 16(3) . . . . ?
N4 C4 C4A O4A -156.3(19) . . . . ?
N4 C4 C4A O4B 23(3) . . . . ?
C3 N4 C5 C6 76(2) . . . . ?
C4 N4 C5 C6 -165(2) . . . . ?
Ce N4 C5 C6 -51(2) . . . . ?
C7 N7 C6 C5 75(3) . . . . ?
C8 N7 C6 C5 -164.2(19) . . . . ?
Ce N7 C6 C5 -43(2) . . . . ?
N4 C5 C6 N7 64(2) . . . . ?
C6 N7 C7 C7A -173(2) . . . . ?
C8 N7 C7 C7A 67(3) . . . . ?
Ce N7 C7 C7A -47(2) . . . . ?
Ce O7B C7A O7A -162.2(15) . . . . ?
Ce O7B C7A C7 14(3) . . . . ?
Na2 O7A C7A O7B 150.3(16) 1_455 . . . ?
Na2 O7A C7A C7 -26(3) 1_455 . . . ?
N7 C7 C7A O7B 28(3) . . . . ?
N7 C7 C7A O7A -155(2) . . . . ?
C6 N7 C8 C9 78(2) . . . . ?
C7 N7 C8 C9 -157.7(19) . . . . ?
Ce N7 C8 C9 -47.4(19) . . . . ?
C10 N10 C9 C8 81(3) . . . . ?
C11 N10 C9 C8 -163.4(17) . . . . ?
Ce N10 C9 C8 -38(2) . . . . ?
N7 C8 C9 N10 59(2) . . . . ?
C9 N10 C10 C10A -172(2) . . . . ?
C11 N10 C10 C10A 72(3) . . . . ?
Ce N10 C10 C10A -47(2) . . . . ?
Na2 O10A C10A O10B 150.2(15) 1_445 . . . ?
Na2 O10A C10A C10 -27(3) 1_445 . . . ?
Ce O10B C10A O10A -161.8(14) . . . . ?
Ce O10B C10A C10 15(2) . . . . ?
N10 C10 C10A O10A -156(2) . . . . ?
N10 C10 C10A O10B 27(3) . . . . ?
C10 N10 C11 C12 -157(2) . . . . ?
C9 N10 C11 C12 85(2) . . . . ?
Ce N10 C11 C12 -43(3) . . . . ?
C2 N1 C12 C11 -159(2) . . . . ?
C1 N1 C12 C11 82(2) . . . . ?
Ce N1 C12 C11 -29(3) . . . . ?
N10 C11 C12 N1 50(3) . . . . ?
O12 C13 O13 Na2 120(54) . . . . ?
O11 C13 O13 Na2 -14(57) . . . . ?
O1A Na2 O13 C13 131(55) 1_565 . . . ?
O10A Na2 O13 C13 41(55) 1_665 . . . ?
OW8 Na2 O13 C13 -47(100) 2_656 . . . ?
O4A Na2 O13 C13 -139(55) . . . . ?
O7A Na2 O13 C13 -50(55) 1_655 . . . ?
O13 C13 O11 O12 133(6) . . . . ?
O13 C13 O12 O11 -138(6) . . . . ?
